data_4032770
loop_
_publ_author_name
'Pan, San-Jiang'
'Ye, Gang'
'Jia, Fei'
'He, Zhenfeng'
'Ke, Hua'
'Yao, Huan'
'Fan, Zhi'
'Jiang, Wei'

_publ_section_title
;
 Regioselective Synthesis of Methylene-Bridged Naphthalene Oligomers and
 Their Host-Guest Chemistry.
;
_journal_issue 18
_journal_name_full 'The Journal of organic chemistry'
_journal_page_first 9570
_journal_page_last 9575
_journal_paper_doi 10.1021/acs.joc.7b01579
_journal_volume 82
_journal_year 2017
_chemical_formula_moiety 'C35 H30 O3'
_chemical_formula_sum 'C35 H30 O3'
_chemical_formula_weight 498.59
_space_group_crystal_system monoclinic
_space_group_IT_number 14
_space_group_name_Hall '-P 2ybc'
_space_group_name_H-M_alt 'P 1 21/c 1'
_symmetry_space_group_name_Hall '-P 2ybc'
_symmetry_space_group_name_H-M 'P 1 21/c 1'
_atom_sites_solution_hydrogens geom
_atom_sites_solution_primary dual
_audit_creation_date 2017-03-28
_audit_creation_method
;
Olex2 1.2
(compiled 2017.03.02 svn.r3394 for OlexSys, GUI svn.r5324)
;
_cell_angle_alpha 90
_cell_angle_beta 96.427(3)
_cell_angle_gamma 90
_cell_formula_units_Z 4
_cell_length_a 16.1982(5)
_cell_length_b 8.0127(3)
_cell_length_c 19.7384(7)
_cell_measurement_reflns_used 4956
_cell_measurement_temperature 150.0
_cell_measurement_theta_max 62.33
_cell_measurement_theta_min 4.51
_cell_volume 2545.77(15)
_computing_cell_refinement 'SAINT v8.37A (Bruker, 2015)'
_computing_data_reduction 'SAINT v8.37A (Bruker, 2015)'
_computing_molecular_graphics 'Olex2 (Dolomanov et al., 2009)'
_computing_publication_material 'Olex2 (Dolomanov et al., 2009)'
_computing_structure_refinement 'XL (Sheldrick, 2008)'
_computing_structure_solution 'ShelXT (Sheldrick, 2015)'
_diffrn_ambient_temperature 150.0
_diffrn_detector 'Bruker APEX2 area detector'
_diffrn_detector_area_resol_mean 7.9
_diffrn_detector_type 'CCD area detector'
_diffrn_measured_fraction_theta_full 0.992
_diffrn_measured_fraction_theta_max 0.992
_diffrn_measurement_device 'three-circle diffractometer'
_diffrn_measurement_device_type 'Bruker SMART APEX2 area detector'
_diffrn_measurement_method '\w and \f scans'
_diffrn_radiation_monochromator 'mirror optics'
_diffrn_radiation_probe x-ray
_diffrn_radiation_type CuK\a
_diffrn_radiation_wavelength 1.54178
_diffrn_reflns_av_R_equivalents 0.0467
_diffrn_reflns_av_unetI/netI 0.0467
_diffrn_reflns_Laue_measured_fraction_full 0.992
_diffrn_reflns_Laue_measured_fraction_max 0.992
_diffrn_reflns_limit_h_max 18
_diffrn_reflns_limit_h_min -16
_diffrn_reflns_limit_k_max 6
_diffrn_reflns_limit_k_min -9
_diffrn_reflns_limit_l_max 22
_diffrn_reflns_limit_l_min -20
_diffrn_reflns_number 11641
_diffrn_reflns_point_group_measured_fraction_full 0.992
_diffrn_reflns_point_group_measured_fraction_max 0.992
_diffrn_reflns_theta_full 62.421
_diffrn_reflns_theta_max 62.421
_diffrn_reflns_theta_min 2.745
_diffrn_source 'microfocus sealed X-ray tube'
_diffrn_source_type 'Incoatec I\ms'
_diffrn_standards_number 0
_exptl_absorpt_coefficient_mu 0.641
_exptl_absorpt_correction_T_max 0.7522
_exptl_absorpt_correction_T_min 0.6436
_exptl_absorpt_correction_type multi-scan
_exptl_absorpt_process_details
'SADABS-2014/5 (Bruker,2014/5) was used for absorption correction. wR2(int) was 0.0844 before and 0.0537 after correction. The Ratio of minimum to maximum transmission is 0.8556. The \l/2 correction factor is Not present.'
_exptl_crystal_colour colourless
_exptl_crystal_colour_primary colourless
_exptl_crystal_density_diffrn 1.301
_exptl_crystal_description block
_exptl_crystal_F_000 1056
_exptl_crystal_size_max 0.3
_exptl_crystal_size_mid 0.12
_exptl_crystal_size_min 0.1
_refine_diff_density_max 0.365
_refine_diff_density_min -0.452
_refine_diff_density_rms 0.054
_refine_ls_extinction_method none
_refine_ls_goodness_of_fit_ref 1.016
_refine_ls_hydrogen_treatment constr
_refine_ls_matrix_type full
_refine_ls_number_parameters 346
_refine_ls_number_reflns 4024
_refine_ls_number_restraints 0
_refine_ls_restrained_S_all 1.016
_refine_ls_R_factor_all 0.0855
_refine_ls_R_factor_gt 0.0589
_refine_ls_shift/su_max 0.000
_refine_ls_shift/su_mean 0.000
_refine_ls_structure_factor_coef Fsqd
_refine_ls_weighting_details 'w=1/[\s^2^(Fo^2^)+(0.0569P)^2^+2.9207P] where P=(Fo^2^+2Fc^2^)/3'
_refine_ls_weighting_scheme calc
_refine_ls_wR_factor_gt 0.1330
_refine_ls_wR_factor_ref 0.1471
_reflns_Friedel_coverage 0.000
_reflns_number_gt 2963
_reflns_number_total 4024
_reflns_threshold_expression 'I > 2\s(I)'
_cod_data_source_file jo7b01579_si_002.cif
_cod_data_source_block p21c
_cod_depositor_comments 'Adding full bibliography for 4032768--4032770.cif.'
_cod_database_code 4032770
_shelx_shelxl_version_number 2014/7
_shelx_space_group_comment
;
The symmetry employed for this shelxl refinement is uniquely defined
by the following loop, which should always be used as a source of
symmetry information in preference to the above space-group names.
They are only intended as comments.
;
_olex2_refinement_description
;
1. Fixed Uiso
 At 1.2 times of:
  All C(H) groups, All C(H,H) groups
 At 1.5 times of:
  All C(H,H,H) groups
2.a Secondary CH2 refined with riding coordinates:
 C12(H12A,H12B), C24(H24A,H24B)
2.b Aromatic/amide H refined with riding coordinates:
 C4(H4), C5(H5), C6(H6), C7(H7), C9(H9), C10(H10), C15(H15), C16(H16),
 C18(H18), C20(H20), C21(H21), C27(H27), C28(H28), C30(H30), C31(H31), C32(H32),
  C33(H33)
2.c Idealised Me refined as rotating group:
 C11(H11A,H11B,H11C), C23(H23A,H23B,H23C), C35(H35A,H35B,H35C)
;
_olex2_submission_special_instructions 'No special instructions were received'

loop_
_space_group_symop_operation_xyz
'x, y, z'
'-x, y+1/2, -z+1/2'
'-x, -y, -z'
'x, -y-1/2, z-1/2'

loop_
_atom_site_label
_atom_site_type_symbol
_atom_site_fract_x
_atom_site_fract_y
_atom_site_fract_z
_atom_site_U_iso_or_equiv
_atom_site_adp_type
_atom_site_occupancy
_atom_site_site_symmetry_order
_atom_site_calc_flag
_atom_site_refinement_flags_posn
O1 O 0.43199(11) 0.9479(2) 0.30921(9) 0.0307(5) Uani 1 1 d .
O2 O 0.60901(10) 0.5881(2) 0.43896(10) 0.0299(5) Uani 1 1 d .
O3 O 0.05656(18) 0.3514(3) 0.44437(15) 0.0722(8) Uani 1 1 d .
C1 C 0.51592(16) 0.9771(3) 0.32169(14) 0.0261(6) Uani 1 1 d .
C2 C 0.55252(16) 0.9267(3) 0.38499(13) 0.0243(6) Uani 1 1 d .
C3 C 0.63817(16) 0.9645(3) 0.40351(14) 0.0275(6) Uani 1 1 d .
C4 C 0.68102(16) 0.9265(4) 0.46872(15) 0.0332(7) Uani 1 1 d .
H4 H 0.6532 0.8663 0.5009 0.040 Uiso 1 1 calc R
C5 C 0.76156(19) 0.9753(4) 0.48575(18) 0.0464(9) Uani 1 1 d .
H5 H 0.7886 0.9507 0.5298 0.056 Uiso 1 1 calc R
C6 C 0.80489(19) 1.0616(4) 0.4386(2) 0.0499(9) Uani 1 1 d .
H6 H 0.8605 1.0966 0.4513 0.060 Uiso 1 1 calc R
C7 C 0.76761(19) 1.0947(4) 0.37552(19) 0.0450(9) Uani 1 1 d .
H7 H 0.7981 1.1493 0.3435 0.054 Uiso 1 1 calc R
C8 C 0.68321(17) 1.0492(3) 0.35607(16) 0.0339(7) Uani 1 1 d .
C9 C 0.6432(2) 1.0897(4) 0.29117(16) 0.0375(7) Uani 1 1 d .
H9 H 0.6738 1.1414 0.2586 0.045 Uiso 1 1 calc R
C10 C 0.56107(18) 1.0558(4) 0.27441(15) 0.0338(7) Uani 1 1 d .
H10 H 0.5345 1.0854 0.2307 0.041 Uiso 1 1 calc R
C11 C 0.38787(19) 1.0212(4) 0.24976(15) 0.0409(8) Uani 1 1 d .
H11A H 0.3984 1.1416 0.2498 0.061 Uiso 1 1 calc GR
H11B H 0.3282 1.0012 0.2499 0.061 Uiso 1 1 calc GR
H11C H 0.4067 0.9710 0.2089 0.061 Uiso 1 1 calc GR
C12 C 0.49901(16) 0.8424(3) 0.43360(13) 0.0236(6) Uani 1 1 d .
H12A H 0.5307 0.8392 0.4795 0.028 Uiso 1 1 calc R
H12B H 0.4492 0.9123 0.4368 0.028 Uiso 1 1 calc R
C13 C 0.47066(15) 0.6665(3) 0.41441(12) 0.0216(6) Uani 1 1 d .
C14 C 0.52886(15) 0.5393(3) 0.41905(12) 0.0232(6) Uani 1 1 d .
C15 C 0.50702(16) 0.3729(3) 0.40528(13) 0.0256(6) Uani 1 1 d .
H15 H 0.5486 0.2888 0.4082 0.031 Uiso 1 1 calc R
C16 C 0.42523(16) 0.3316(3) 0.38751(13) 0.0264(6) Uani 1 1 d .
H16 H 0.4105 0.2183 0.3785 0.032 Uiso 1 1 calc R
C17 C 0.36260(16) 0.4549(3) 0.38251(13) 0.0241(6) Uani 1 1 d .
C18 C 0.27808(16) 0.4122(3) 0.36443(14) 0.0296(7) Uani 1 1 d .
H18 H 0.2636 0.2984 0.3565 0.036 Uiso 1 1 calc R
C19 C 0.21665(17) 0.5307(4) 0.35813(15) 0.0325(7) Uani 1 1 d .
C20 C 0.23968(17) 0.6988(4) 0.37087(15) 0.0320(7) Uani 1 1 d .
H20 H 0.1978 0.7824 0.3670 0.038 Uiso 1 1 calc R
C21 C 0.32020(16) 0.7445(4) 0.38851(13) 0.0268(6) Uani 1 1 d .
H21 H 0.3331 0.8589 0.3965 0.032 Uiso 1 1 calc R
C22 C 0.38558(16) 0.6245(3) 0.39526(13) 0.0229(6) Uani 1 1 d .
C23 C 0.67353(16) 0.4658(4) 0.44370(15) 0.0312(7) Uani 1 1 d .
H23A H 0.6605 0.3766 0.4748 0.047 Uiso 1 1 calc GR
H23B H 0.7264 0.5181 0.4611 0.047 Uiso 1 1 calc GR
H23C H 0.6780 0.4186 0.3984 0.047 Uiso 1 1 calc GR
C24 C 0.12543(17) 0.4931(4) 0.33718(18) 0.0400(8) Uani 1 1 d .
H24A H 0.0923 0.5518 0.3690 0.048 Uiso 1 1 calc R
H24B H 0.1099 0.5406 0.2912 0.048 Uiso 1 1 calc R
C25 C 0.10118(16) 0.3113(4) 0.33563(17) 0.0351(7) Uani 1 1 d .
C26 C 0.06469(18) 0.2461(4) 0.38952(18) 0.0428(8) Uani 1 1 d .
C27 C 0.03557(19) 0.0809(4) 0.3878(2) 0.0507(10) Uani 1 1 d .
H27 H 0.0094 0.0380 0.4248 0.061 Uiso 1 1 calc R
C28 C 0.04491(17) -0.0179(4) 0.3330(2) 0.0457(9) Uani 1 1 d .
H28 H 0.0242 -0.1288 0.3322 0.055 Uiso 1 1 calc R
C29 C 0.08449(17) 0.0401(4) 0.27749(17) 0.0377(8) Uani 1 1 d .
C30 C 0.09765(19) -0.0591(4) 0.22045(19) 0.0474(9) Uani 1 1 d .
H30 H 0.0785 -0.1712 0.2184 0.057 Uiso 1 1 calc R
C31 C 0.1372(2) 0.0021(5) 0.16842(18) 0.0509(9) Uani 1 1 d .
H31 H 0.1448 -0.0670 0.1305 0.061 Uiso 1 1 calc R
C32 C 0.1665(2) 0.1663(5) 0.17055(17) 0.0480(9) Uani 1 1 d .
H32 H 0.1947 0.2082 0.1344 0.058 Uiso 1 1 calc R
C33 C 0.15479(18) 0.2652(4) 0.22398(16) 0.0406(8) Uani 1 1 d .
H33 H 0.1748 0.3767 0.2245 0.049 Uiso 1 1 calc R
C34 C 0.11352(16) 0.2082(4) 0.27941(16) 0.0339(7) Uani 1 1 d .
C35 C 0.0346(3) 0.2893(6) 0.5055(2) 0.0719(12) Uani 1 1 d .
H35A H -0.0224 0.2465 0.4985 0.108 Uiso 1 1 calc GR
H35B H 0.0381 0.3787 0.5395 0.108 Uiso 1 1 calc GR
H35C H 0.0726 0.1988 0.5215 0.108 Uiso 1 1 calc GR

loop_
_atom_site_aniso_label
_atom_site_aniso_U_11
_atom_site_aniso_U_22
_atom_site_aniso_U_33
_atom_site_aniso_U_23
_atom_site_aniso_U_13
_atom_site_aniso_U_12
O1 0.0384(11) 0.0292(11) 0.0226(10) 0.0030(8) -0.0053(8) 0.0002(9)
O2 0.0273(10) 0.0241(10) 0.0368(12) -0.0026(9) -0.0029(8) 0.0057(8)
O3 0.103(2) 0.0471(16) 0.076(2) 0.0098(15) 0.0519(17) 0.0172(15)
C1 0.0368(15) 0.0178(14) 0.0236(15) -0.0042(12) 0.0029(12) 0.0004(12)
C2 0.0351(14) 0.0163(14) 0.0219(15) -0.0018(11) 0.0045(12) 0.0029(11)
C3 0.0339(15) 0.0162(14) 0.0324(16) -0.0091(12) 0.0039(12) 0.0039(12)
C4 0.0302(15) 0.0333(17) 0.0356(18) -0.0082(14) 0.0013(13) 0.0049(13)
C5 0.0361(17) 0.046(2) 0.055(2) -0.0136(18) -0.0061(15) 0.0069(15)
C6 0.0296(16) 0.045(2) 0.075(3) -0.0151(19) 0.0058(17) -0.0038(15)
C7 0.0369(17) 0.0345(19) 0.066(3) -0.0088(17) 0.0170(17) -0.0003(14)
C8 0.0397(16) 0.0201(16) 0.0444(19) -0.0053(14) 0.0153(14) 0.0002(13)
C9 0.0552(19) 0.0217(16) 0.0388(19) -0.0001(13) 0.0192(15) -0.0019(14)
C10 0.0513(18) 0.0244(16) 0.0262(16) 0.0017(13) 0.0064(14) 0.0019(14)
C11 0.0522(18) 0.0416(19) 0.0258(16) 0.0063(15) -0.0101(14) 0.0061(15)
C12 0.0311(14) 0.0203(14) 0.0186(14) -0.0018(11) -0.0005(11) 0.0050(12)
C13 0.0299(13) 0.0219(15) 0.0128(13) 0.0020(11) 0.0011(10) 0.0032(11)
C14 0.0297(14) 0.0257(15) 0.0140(14) 0.0014(11) 0.0021(11) 0.0031(12)
C15 0.0333(14) 0.0219(15) 0.0217(15) 0.0010(12) 0.0031(11) 0.0079(12)
C16 0.0345(15) 0.0195(15) 0.0248(15) 0.0007(12) 0.0020(12) 0.0012(12)
C17 0.0300(14) 0.0217(15) 0.0203(14) 0.0025(12) 0.0014(11) 0.0036(12)
C18 0.0311(15) 0.0202(15) 0.0371(17) 0.0033(13) 0.0016(12) -0.0004(12)
C19 0.0311(15) 0.0291(16) 0.0370(18) 0.0058(14) 0.0024(13) 0.0007(13)
C20 0.0320(15) 0.0242(16) 0.0391(18) 0.0040(13) 0.0015(13) 0.0077(12)
C21 0.0324(15) 0.0211(15) 0.0270(15) 0.0012(12) 0.0035(12) 0.0031(12)
C22 0.0317(14) 0.0190(14) 0.0186(14) 0.0023(11) 0.0046(11) 0.0038(11)
C23 0.0285(14) 0.0316(17) 0.0327(17) 0.0004(13) 0.0003(12) 0.0094(13)
C24 0.0349(16) 0.0300(17) 0.054(2) 0.0046(15) 0.0021(14) 0.0035(14)
C25 0.0245(14) 0.0285(17) 0.051(2) 0.0054(15) -0.0002(13) 0.0027(12)
C26 0.0373(17) 0.0369(19) 0.056(2) 0.0088(17) 0.0120(15) 0.0113(15)
C27 0.0326(17) 0.045(2) 0.077(3) 0.019(2) 0.0180(17) 0.0062(15)
C28 0.0246(15) 0.0322(18) 0.078(3) 0.0143(19) -0.0026(16) -0.0026(14)
C29 0.0257(14) 0.0323(18) 0.052(2) 0.0017(16) -0.0081(14) 0.0048(13)
C30 0.0402(18) 0.036(2) 0.061(2) -0.0012(18) -0.0145(17) 0.0037(15)
C31 0.057(2) 0.049(2) 0.044(2) -0.0061(18) -0.0077(17) 0.0143(18)
C32 0.053(2) 0.048(2) 0.041(2) 0.0067(17) -0.0027(16) 0.0068(17)
C33 0.0370(17) 0.0372(19) 0.046(2) 0.0042(16) -0.0006(15) 0.0056(14)
C34 0.0207(13) 0.0350(18) 0.0444(19) 0.0101(15) -0.0035(12) 0.0026(12)
C35 0.090(3) 0.068(3) 0.054(3) 0.003(2) -0.004(2) 0.012(2)

loop_
_atom_type_symbol
_atom_type_description
_atom_type_scat_dispersion_real
_atom_type_scat_dispersion_imag
_atom_type_scat_source
C C 0.0181 0.0091 'International Tables Vol C Tables 4.2.6.8 and 6.1.1.4'
H H 0.0000 0.0000 'International Tables Vol C Tables 4.2.6.8 and 6.1.1.4'
O O 0.0492 0.0322 'International Tables Vol C Tables 4.2.6.8 and 6.1.1.4'

loop_
_geom_angle_atom_site_label_1
_geom_angle_atom_site_label_2
_geom_angle_atom_site_label_3
_geom_angle
C1 O1 C11 118.1(2)
C14 O2 C23 119.1(2)
C35 O3 C26 121.0(3)
O1 C1 C2 115.3(2)
O1 C1 C10 122.6(2)
C2 C1 C10 122.1(3)
C1 C2 C3 118.4(2)
C1 C2 C12 118.9(2)
C3 C2 C12 122.6(2)
C4 C3 C2 123.2(3)
C8 C3 C2 119.2(3)
C8 C3 C4 117.6(3)
C3 C4 H4 119.5
C5 C4 C3 121.0(3)
C5 C4 H4 119.5
C4 C5 H5 119.7
C4 C5 C6 120.7(3)
C6 C5 H5 119.7
C5 C6 H6 119.9
C7 C6 C5 120.2(3)
C7 C6 H6 119.9
C6 C7 H7 119.5
C6 C7 C8 121.0(3)
C8 C7 H7 119.5
C3 C8 C7 119.5(3)
C9 C8 C3 119.4(3)
C9 C8 C7 121.1(3)
C8 C9 H9 119.6
C10 C9 C8 120.9(3)
C10 C9 H9 119.6
C1 C10 H10 120.1
C9 C10 C1 119.8(3)
C9 C10 H10 120.1
O1 C11 H11A 109.5
O1 C11 H11B 109.5
O1 C11 H11C 109.5
H11A C11 H11B 109.5
H11A C11 H11C 109.5
H11B C11 H11C 109.5
C2 C12 H12A 108.4
C2 C12 H12B 108.4
H12A C12 H12B 107.4
C13 C12 C2 115.6(2)
C13 C12 H12A 108.4
C13 C12 H12B 108.4
C14 C13 C12 118.9(2)
C14 C13 C22 118.3(2)
C22 C13 C12 122.8(2)
O2 C14 C13 115.2(2)
O2 C14 C15 122.6(2)
C13 C14 C15 122.3(2)
C14 C15 H15 120.2
C16 C15 C14 119.7(2)
C16 C15 H15 120.2
C15 C16 H16 119.5
C15 C16 C17 121.0(3)
C17 C16 H16 119.5
C16 C17 C18 121.0(2)
C16 C17 C22 118.9(2)
C18 C17 C22 120.1(2)
C17 C18 H18 119.1
C19 C18 C17 121.8(3)
C19 C18 H18 119.1
C18 C19 C20 118.0(3)
C18 C19 C24 124.1(3)
C20 C19 C24 117.8(2)
C19 C20 H20 119.1
C21 C20 C19 121.9(3)
C21 C20 H20 119.1
C20 C21 H21 119.2
C20 C21 C22 121.5(3)
C22 C21 H21 119.2
C17 C22 C13 119.8(2)
C17 C22 C21 116.8(2)
C21 C22 C13 123.4(2)
O2 C23 H23A 109.5
O2 C23 H23B 109.5
O2 C23 H23C 109.5
H23A C23 H23B 109.5
H23A C23 H23C 109.5
H23B C23 H23C 109.5
C19 C24 H24A 108.3
C19 C24 H24B 108.3
H24A C24 H24B 107.4
C25 C24 C19 116.1(2)
C25 C24 H24A 108.3
C25 C24 H24B 108.3
C26 C25 C24 119.0(3)
C26 C25 C34 119.7(3)
C34 C25 C24 121.4(3)
O3 C26 C27 122.0(3)
C25 C26 O3 117.2(3)
C25 C26 C27 120.7(3)
C26 C27 H27 120.0
C28 C27 C26 120.0(3)
C28 C27 H27 120.0
C27 C28 H28 119.1
C27 C28 C29 121.8(3)
C29 C28 H28 119.1
C28 C29 C30 123.8(3)
C28 C29 C34 117.9(3)
C30 C29 C34 118.3(3)
C29 C30 H30 119.2
C31 C30 C29 121.6(3)
C31 C30 H30 119.2
C30 C31 H31 119.9
C30 C31 C32 120.2(3)
C32 C31 H31 119.9
C31 C32 H32 120.0
C33 C32 C31 119.9(3)
C33 C32 H32 120.0
C32 C33 H33 118.9
C32 C33 C34 122.2(3)
C34 C33 H33 118.9
C25 C34 C29 119.8(3)
C25 C34 C33 122.4(3)
C33 C34 C29 117.8(3)
O3 C35 H35A 109.5
O3 C35 H35B 109.5
O3 C35 H35C 109.5
H35A C35 H35B 109.5
H35A C35 H35C 109.5
H35B C35 H35C 109.5

loop_
_geom_bond_atom_site_label_1
_geom_bond_atom_site_label_2
_geom_bond_distance
O1 C1 1.374(3)
O1 C11 1.430(3)
O2 C14 1.371(3)
O2 C23 1.428(3)
O3 C26 1.390(4)
O3 C35 1.387(5)
C1 C2 1.382(4)
C1 C10 1.398(4)
C2 C3 1.427(4)
C2 C12 1.521(4)
C3 C4 1.425(4)
C3 C8 1.422(4)
C4 H4 0.9500
C4 C5 1.367(4)
C5 H5 0.9500
C5 C6 1.408(5)
C6 H6 0.9500
C6 C7 1.348(5)
C7 H7 0.9500
C7 C8 1.426(4)
C8 C9 1.408(4)
C9 H9 0.9500
C9 C10 1.361(4)
C10 H10 0.9500
C11 H11A 0.9800
C11 H11B 0.9800
C11 H11C 0.9800
C12 H12A 0.9900
C12 H12B 0.9900
C12 C13 1.517(4)
C13 C14 1.384(4)
C13 C22 1.428(4)
C14 C15 1.399(4)
C15 H15 0.9500
C15 C16 1.373(4)
C16 H16 0.9500
C16 C17 1.411(4)
C17 C18 1.417(4)
C17 C22 1.424(4)
C18 H18 0.9500
C18 C19 1.371(4)
C19 C20 1.413(4)
C19 C24 1.519(4)
C20 H20 0.9500
C20 C21 1.362(4)
C21 H21 0.9500
C21 C22 1.426(4)
C23 H23A 0.9800
C23 H23B 0.9800
C23 H23C 0.9800
C24 H24A 0.9900
C24 H24B 0.9900
C24 C25 1.508(4)
C25 C26 1.376(4)
C25 C34 1.416(4)
C26 C27 1.405(5)
C27 H27 0.9500
C27 C28 1.362(5)
C28 H28 0.9500
C28 C29 1.408(5)
C29 C30 1.414(5)
C29 C34 1.426(4)
C30 H30 0.9500
C30 C31 1.361(5)
C31 H31 0.9500
C31 C32 1.398(5)
C32 H32 0.9500
C32 C33 1.350(5)
C33 H33 0.9500
C33 C34 1.420(4)
C35 H35A 0.9800
C35 H35B 0.9800
C35 H35C 0.9800

loop_
_geom_torsion_atom_site_label_1
_geom_torsion_atom_site_label_2
_geom_torsion_atom_site_label_3
_geom_torsion_atom_site_label_4
_geom_torsion
O1 C1 C2 C3 -175.3(2)
O1 C1 C2 C12 1.2(3)
O1 C1 C10 C9 176.3(3)
O2 C14 C15 C16 178.0(2)
O3 C26 C27 C28 -180.0(3)
C1 C2 C3 C4 176.5(3)
C1 C2 C3 C8 -1.2(4)
C1 C2 C12 C13 71.5(3)
C2 C1 C10 C9 -2.2(4)
C2 C3 C4 C5 -175.5(3)
C2 C3 C8 C7 176.9(3)
C2 C3 C8 C9 -1.9(4)
C2 C12 C13 C14 69.8(3)
C2 C12 C13 C22 -113.7(3)
C3 C2 C12 C13 -112.1(3)
C3 C4 C5 C6 -1.3(5)
C3 C8 C9 C10 3.1(4)
C4 C3 C8 C7 -1.0(4)
C4 C3 C8 C9 -179.8(3)
C4 C5 C6 C7 -1.1(5)
C5 C6 C7 C8 2.4(5)
C6 C7 C8 C3 -1.3(4)
C6 C7 C8 C9 177.4(3)
C7 C8 C9 C10 -175.6(3)
C8 C3 C4 C5 2.3(4)
C8 C9 C10 C1 -1.1(4)
C10 C1 C2 C3 3.3(4)
C10 C1 C2 C12 179.8(2)
C11 O1 C1 C2 169.8(2)
C11 O1 C1 C10 -8.8(4)
C12 C2 C3 C4 0.2(4)
C12 C2 C3 C8 -177.6(2)
C12 C13 C14 O2 -2.1(3)
C12 C13 C14 C15 177.0(2)
C12 C13 C22 C17 -175.6(2)
C12 C13 C22 C21 3.8(4)
C13 C14 C15 C16 -1.0(4)
C14 C13 C22 C17 0.9(4)
C14 C13 C22 C21 -179.7(2)
C14 C15 C16 C17 0.4(4)
C15 C16 C17 C18 -179.7(3)
C15 C16 C17 C22 0.9(4)
C16 C17 C18 C19 -178.8(3)
C16 C17 C22 C13 -1.5(4)
C16 C17 C22 C21 179.1(2)
C17 C18 C19 C20 -0.6(4)
C17 C18 C19 C24 178.4(3)
C18 C17 C22 C13 179.1(2)
C18 C17 C22 C21 -0.3(4)
C18 C19 C20 C21 0.4(4)
C18 C19 C24 C25 11.0(5)
C19 C20 C21 C22 -0.2(4)
C19 C24 C25 C26 100.3(3)
C19 C24 C25 C34 -81.1(4)
C20 C19 C24 C25 -170.0(3)
C20 C21 C22 C13 -179.2(3)
C20 C21 C22 C17 0.2(4)
C22 C13 C14 O2 -178.8(2)
C22 C13 C14 C15 0.4(4)
C22 C17 C18 C19 0.6(4)
C23 O2 C14 C13 -178.6(2)
C23 O2 C14 C15 2.2(4)
C24 C19 C20 C21 -178.6(3)
C24 C25 C26 O3 -3.4(4)
C24 C25 C26 C27 175.2(3)
C24 C25 C34 C29 -175.5(2)
C24 C25 C34 C33 4.9(4)
C25 C26 C27 C28 1.4(5)
C26 C25 C34 C29 3.0(4)
C26 C25 C34 C33 -176.5(3)
C26 C27 C28 C29 1.0(5)
C27 C28 C29 C30 178.2(3)
C27 C28 C29 C34 -1.3(4)
C28 C29 C30 C31 -179.2(3)
C28 C29 C34 C25 -0.7(4)
C28 C29 C34 C33 178.8(3)
C29 C30 C31 C32 0.5(5)
C30 C29 C34 C25 179.8(3)
C30 C29 C34 C33 -0.6(4)
C30 C31 C32 C33 -0.8(5)
C31 C32 C33 C34 0.4(5)
C32 C33 C34 C25 179.9(3)
C32 C33 C34 C29 0.3(4)
C34 C25 C26 O3 177.9(3)
C34 C25 C26 C27 -3.4(4)
C34 C29 C30 C31 0.2(4)
C35 O3 C26 C25 -168.3(3)
C35 O3 C26 C27 13.1(5)
